data_7718910
loop_
_publ_author_name
'Yang, Jinxiang'
'Wang, Jiasheng'
'Li, Bo'
'Yan, Yuqing'
'Qiao, Zhiwu'
'Liu, Haibo'
'Zhu, Yicong'

_publ_section_title
;
 Cumulative enhancement effect of proton conductivity in the possible
 hydrogen fuel cell material dysprosium sulfate.
;
_journal_issue 27
_journal_name_full 'Dalton transactions (Cambridge, England : 2003)'
_journal_page_first 10769
_journal_page_last 10772
_journal_paper_doi 10.1039/d5dt01177a
_journal_volume 54
_journal_year 2025
_chemical_formula_moiety 'Dy5 O48 S12, C2 H3 N2, 6(C2 H8 N), 2(C2 H7 N)'
_chemical_formula_sum 'C18 H90 Dy5 N9 O48 S12'
_chemical_formula_weight 2387.02
_space_group_crystal_system monoclinic
_space_group_IT_number 15
_space_group_name_Hall '-I 2ya'
_space_group_name_H-M_alt 'I 1 2/a 1'
_atom_sites_solution_hydrogens mixed
_atom_sites_solution_primary dual
_audit_creation_date 2025-06-08
_audit_creation_method
;
Olex2 1.5
(compiled 2025.04.05 svn.rf049d14d for OlexSys, GUI svn.r7224)
;
_audit_update_record
;
2025-06-08 deposited with the CCDC.	2025-06-18 downloaded from the CCDC.
;
_cell_angle_alpha 90
_cell_angle_beta 94.101(2)
_cell_angle_gamma 90
_cell_formula_units_Z 4
_cell_length_a 10.0320(2)
_cell_length_b 34.6863(6)
_cell_length_c 18.5069(3)
_cell_measurement_reflns_used 7039
_cell_measurement_temperature 120.01(10)
_cell_measurement_theta_max 76.1790
_cell_measurement_theta_min 4.4840
_cell_volume 6423.4(2)
_computing_cell_refinement
;
CrysAlisPro, Agilent Technologies,
Version 1.171.37.35 (release 13-08-2014 CrysAlis171 .NET)
(compiled Aug 13 2014,18:06:01)
;
_computing_data_collection
;
CrysAlisPro, Agilent Technologies,
Version 1.171.37.35 (release 13-08-2014 CrysAlis171 .NET)
(compiled Aug 13 2014,18:06:01)
;
_computing_data_reduction
;
CrysAlisPro, Agilent Technologies,
Version 1.171.37.35 (release 13-08-2014 CrysAlis171 .NET)
(compiled Aug 13 2014,18:06:01)
;
_computing_molecular_graphics 'Olex2 1.5 (Dolomanov et al., 2009)'
_computing_publication_material 'Olex2 1.5 (Dolomanov et al., 2009)'
_computing_structure_refinement 'SHELXL 2018/3 (Sheldrick, 2015)'
_computing_structure_solution 'SHELXT 2018/2 (Sheldrick, 2018)'
_diffrn_ambient_environment N~2~
_diffrn_ambient_temperature 120.01(10)
_diffrn_detector 'CCD plate'
_diffrn_detector_area_resol_mean 10.6501
_diffrn_detector_type Atlas
_diffrn_measured_fraction_theta_full 0.999
_diffrn_measured_fraction_theta_max 0.968
_diffrn_measurement_details
;
#__ type_ start__ end____ width___ exp.time_
  1 omega -111.00  -18.00   1.0000    7.5000
omega____ theta____ kappa____ phi______ frames
    -      -40.5000  -57.0000  -90.0000 93

#__ type_ start__ end____ width___ exp.time_
  2 omega  -39.00    9.00   1.0000    7.5000
omega____ theta____ kappa____ phi______ frames
    -      -40.5000   37.0000 -150.0000 48

#__ type_ start__ end____ width___ exp.time_
  3 omega   -6.00   23.00   1.0000    7.5000
omega____ theta____ kappa____ phi______ frames
    -      -40.5000   57.0000 -150.0000 29

#__ type_ start__ end____ width___ exp.time_
  4 omega  -64.00  -35.00   1.0000    7.5000
omega____ theta____ kappa____ phi______ frames
    -      -40.5000   57.0000 -150.0000 29

#__ type_ start__ end____ width___ exp.time_
  5 omega   24.00   70.00   1.0000    7.5000
omega____ theta____ kappa____ phi______ frames
    -       42.0588 -125.0000   90.0000 46

#__ type_ start__ end____ width___ exp.time_
  6 omega   60.00   90.00   1.0000   35.0000
omega____ theta____ kappa____ phi______ frames
    -      111.0000  -45.0000   30.0000 30

#__ type_ start__ end____ width___ exp.time_
  7 omega   83.00  136.00   1.0000   35.0000
omega____ theta____ kappa____ phi______ frames
    -      111.0000   61.0000    0.0000 53

#__ type_ start__ end____ width___ exp.time_
  8 omega  146.00  178.00   1.0000   35.0000
omega____ theta____ kappa____ phi______ frames
    -      111.0000   61.0000   90.0000 32

#__ type_ start__ end____ width___ exp.time_
  9 omega   49.00   82.00   1.0000   35.0000
omega____ theta____ kappa____ phi______ frames
    -      111.0000  -30.0000    0.0000 33

#__ type_ start__ end____ width___ exp.time_
 10 omega  124.00  178.00   1.0000   35.0000
omega____ theta____ kappa____ phi______ frames
    -      111.0000   30.0000  -90.0000 54

#__ type_ start__ end____ width___ exp.time_
 11 omega   50.00   95.00   1.0000   35.0000
omega____ theta____ kappa____ phi______ frames
    -      111.0000  -45.0000  -30.0000 45

#__ type_ start__ end____ width___ exp.time_
 12 omega   40.00   97.00   1.0000   35.0000
omega____ theta____ kappa____ phi______ frames
    -      111.0000  -45.0000 -150.0000 57

#__ type_ start__ end____ width___ exp.time_
 13 omega  118.00  167.00   1.0000   35.0000
omega____ theta____ kappa____ phi______ frames
    -      111.0000  111.0000  -30.0000 49

#__ type_ start__ end____ width___ exp.time_
 14 omega  119.00  178.00   1.0000   35.0000
omega____ theta____ kappa____ phi______ frames
    -      111.0000   45.0000   30.0000 59
;
_diffrn_measurement_device 'four-circle diffractometer'
_diffrn_measurement_device_type 'SuperNova, Dual, Cu at zero, Atlas'
_diffrn_measurement_method '\w scans'
_diffrn_orient_matrix_UB_11 -0.1342664000
_diffrn_orient_matrix_UB_12 -0.0020578000
_diffrn_orient_matrix_UB_13 0.0353806000
_diffrn_orient_matrix_UB_21 -0.0492362000
_diffrn_orient_matrix_UB_22 -0.0310716000
_diffrn_orient_matrix_UB_23 -0.0550997000
_diffrn_orient_matrix_UB_31 0.0569743000
_diffrn_orient_matrix_UB_32 -0.0316610000
_diffrn_orient_matrix_UB_33 0.0517664000
_diffrn_radiation_monochromator mirror
_diffrn_radiation_probe x-ray
_diffrn_radiation_type 'Cu K\a'
_diffrn_radiation_wavelength 1.54184
_diffrn_reflns_av_R_equivalents 0.0305
_diffrn_reflns_av_unetI/netI 0.0413
_diffrn_reflns_Laue_measured_fraction_full 0.999
_diffrn_reflns_Laue_measured_fraction_max 0.968
_diffrn_reflns_limit_h_max 12
_diffrn_reflns_limit_h_min -10
_diffrn_reflns_limit_k_max 31
_diffrn_reflns_limit_k_min -43
_diffrn_reflns_limit_l_max 22
_diffrn_reflns_limit_l_min -22
_diffrn_reflns_number 12720
_diffrn_reflns_point_group_measured_fraction_full 0.999
_diffrn_reflns_point_group_measured_fraction_max 0.968
_diffrn_reflns_theta_full 67.684
_diffrn_reflns_theta_max 76.399
_diffrn_reflns_theta_min 4.512
_diffrn_source 'sealed X-ray tube'
_diffrn_source_type 'SuperNova (Cu) X-ray Source'
_exptl_absorpt_coefficient_mu 35.254
_exptl_absorpt_correction_T_max 1.00000
_exptl_absorpt_correction_T_min 0.81745
_exptl_absorpt_correction_type multi-scan
_exptl_absorpt_process_details
;
CrysAlisPro, Agilent Technologies,
Version 1.171.37.35 (release 13-08-2014 CrysAlis171 .NET)
(compiled Aug 13 2014,18:06:01)
Empirical absorption correction using spherical harmonics,
 implemented in SCALE3 ABSPACK scaling algorithm.
;
_exptl_crystal_density_diffrn 2.468
_exptl_crystal_F_000 4596
_refine_diff_density_max 1.763
_refine_diff_density_min -1.633
_refine_diff_density_rms 0.177
_refine_ls_extinction_method none
_refine_ls_goodness_of_fit_ref 1.052
_refine_ls_hydrogen_treatment constr
_refine_ls_matrix_type full
_refine_ls_number_parameters 405
_refine_ls_number_reflns 6550
_refine_ls_number_restraints 0
_refine_ls_restrained_S_all 1.052
_refine_ls_R_factor_all 0.0381
_refine_ls_R_factor_gt 0.0357
_refine_ls_shift/su_max 0.003
_refine_ls_shift/su_mean 0.000
_refine_ls_structure_factor_coef Fsqd
_refine_ls_weighting_details 'w=1/[\s^2^(Fo^2^)+(0.0433P)^2^+69.8772P] where P=(Fo^2^+2Fc^2^)/3'
_refine_ls_weighting_scheme calc
_refine_ls_wR_factor_gt 0.0905
_refine_ls_wR_factor_ref 0.0920
_reflns_Friedel_coverage 0.000
_reflns_number_gt 6163
_reflns_number_total 6550
_reflns_threshold_expression 'I > 2\s(I)'
_cod_data_source_file d5dt01177a2.cif
_cod_data_source_block bli4-14-15-1
_cod_depositor_comments 'Adding full bibliography for 7718910.cif.'
_cod_database_code 7718910
_shelx_shelxl_version_number 2018/3
_chemical_oxdiff_formula C18H72Dy5N10O48S12
_shelx_space_group_comment
;
The symmetry employed for this shelxl refinement is uniquely defined
by the following loop, which should always be used as a source of
symmetry information in preference to the above space-group names.
They are only intended as comments.
;
_olex2_refinement_description
;
1. Fixed Uiso
 At 1.2 times of:
  All C(H) groups, All C(H,H) groups, All N(H) groups, All N(H,H) groups
 At 1.5 times of:
  All C(H,H,H) groups
2. Others
 Fixed Sof: H01Q(0.5) H01R(0.5) H01O(0.5) H01P(0.5) H2D(0.5) H2E(0.5)
3.a Riding coordinates:
 N016(H016)
3.b Secondary CH2 refined with riding coordinates:
 C012(H01Q,H01R), N014(H01O,H01P), N015(H01A,H01B), N1(H1A,H1B), N2(H2D,H2E)
3.c Aromatic/amide H refined with riding coordinates:
 C019(H019)
3.d Idealised Me refined as rotating group:
 C(HA,HB,HC), C018(H01I,H01J,H01K), C01A(H01L,H01M,H01N), C01C(H01C,H01D,H01E),
  C01D(H01F,H01G,H01H), C4(H4A,H4B,H4C), C1(H1C,H1D,H1E), C2(H2A,H2B,H2C)
;
_olex2_submission_special_instructions 'No special instructions were received'

loop_
_space_group_symop_operation_xyz
'x, y, z'
'-x+1/2, y, -z'
'x+1/2, y+1/2, z+1/2'
'-x+1, y+1/2, -z+1/2'
'-x, -y, -z'
'x-1/2, -y, z'
'-x+1/2, -y+1/2, -z+1/2'
'x, -y+1/2, z+1/2'

loop_
_atom_site_label
_atom_site_type_symbol
_atom_site_fract_x
_atom_site_fract_y
_atom_site_fract_z
_atom_site_U_iso_or_equiv
_atom_site_adp_type
_atom_site_occupancy
_atom_site_site_symmetry_order
_atom_site_calc_flag
_atom_site_refinement_flags_posn
_atom_site_refinement_flags_adp
_atom_site_refinement_flags_occupancy
_atom_site_disorder_assembly
_atom_site_disorder_group
Dy01 Dy 0.24645(3) 0.69180(2) 0.75754(2) 0.00495(8) Uani 1 1 d . . . . .
Dy02 Dy 0.250000 0.71984(2) 1.000000 0.00626(10) Uani 1 2 d S T P . .
Dy03 Dy 0.16072(3) 0.53005(2) 0.63650(2) 0.00727(8) Uani 1 1 d . . . . .
S004 S 0.42145(11) 0.76736(3) 0.86673(6) 0.0053(2) Uani 1 1 d . . . . .
S006 S 0.08269(11) 0.53523(3) 0.44240(6) 0.0066(2) Uani 1 1 d . . . . .
S007 S 0.18835(12) 0.60933(3) 0.70855(6) 0.0084(2) Uani 1 1 d . . . . .
S008 S 0.36001(12) 0.65643(3) 0.90495(6) 0.0098(2) Uani 1 1 d . . . . .
S009 S -0.11958(13) 0.52741(4) 0.75278(7) 0.0136(3) Uani 1 1 d . . . . .
O00B O 0.5572(4) 0.75502(11) 0.8606(2) 0.0120(7) Uani 1 1 d . . . . .
O00C O -0.0570(4) 0.52710(11) 0.4159(2) 0.0097(7) Uani 1 1 d . . . . .
O00D O 0.0826(4) 0.54866(10) 0.51827(19) 0.0088(7) Uani 1 1 d . . . . .
O00E O 0.3252(3) 0.74669(10) 0.81456(18) 0.0059(6) Uiso 1 1 d . . . . .
O00G O 0.3815(4) 0.76101(11) 0.94050(19) 0.0123(7) Uani 1 1 d . . . . .
O00H O 0.2255(3) 0.67626(10) 0.8952(2) 0.0098(7) Uani 1 1 d . . . . .
O00J O -0.2449(4) 0.51566(12) 0.7118(2) 0.0163(8) Uani 1 1 d . . . . .
O00K O 0.4023(4) 0.80861(10) 0.84775(19) 0.0087(7) Uiso 1 1 d . . . . .
O00L O 0.2995(4) 0.63494(10) 0.69117(19) 0.0095(7) Uani 1 1 d . . . . .
O00M O 0.1427(4) 0.56534(10) 0.39829(19) 0.0096(7) Uiso 1 1 d . . . . .
O00N O 0.1671(4) 0.50103(10) 0.4348(2) 0.0092(7) Uani 1 1 d . . . . .
O00O O 0.1044(4) 0.59826(11) 0.6429(2) 0.0120(7) Uani 1 1 d . . . . .
O00P O -0.0091(4) 0.51860(13) 0.7069(2) 0.0205(9) Uani 1 1 d . . . . .
O00R O 0.4218(4) 0.66233(11) 0.83563(19) 0.0110(7) Uani 1 1 d . . . . .
O00S O 0.1150(4) 0.63208(10) 0.7609(2) 0.0112(7) Uani 1 1 d . . . . .
O00T O 0.2366(4) 0.57213(10) 0.7406(2) 0.0113(7) Uani 1 1 d . . . . .
O00V O 0.4302(4) 0.67673(13) 0.9660(2) 0.0181(8) Uani 1 1 d . . . . .
O00W O 0.3438(5) 0.61563(12) 0.9192(2) 0.0225(9) Uani 1 1 d . . . . .
O00X O -0.1208(4) 0.56817(13) 0.7683(3) 0.0245(10) Uani 1 1 d . . . . .
O00Z O -0.1052(5) 0.50504(15) 0.8190(3) 0.0313(11) Uani 1 1 d . . . . .
C012 C 0.750000 0.7812(3) 1.000000 0.0251(19) Uani 1 2 d S T P . .
H01Q H 0.759026 0.796172 1.044347 0.030 Uiso 0.5 1 calc R U P . .
H01R H 0.740976 0.796171 0.955653 0.030 Uiso 0.5 1 calc R U P . .
N014 N 0.250000 0.6288(3) 0.500000 0.059(3) Uani 1 2 d S T P . .
H01O H 0.268713 0.613648 0.463305 0.071 Uiso 0.5 1 calc R U P . .
H01P H 0.231288 0.613648 0.536695 0.071 Uiso 0.5 1 calc R U P . .
N015 N 0.0751(8) 0.5867(3) 0.8852(4) 0.052(2) Uani 1 1 d . . . . .
H01A H 0.048231 0.581531 0.839295 0.062 Uiso 1 1 calc R U . . .
H01B H 0.149345 0.600667 0.884625 0.062 Uiso 1 1 calc R U . . .
N016 N 0.0165(9) 0.4364(3) 0.7863(8) 0.111(6) Uani 1 1 d . . . . .
H016 H -0.068781 0.434917 0.787823 0.133 Uiso 1 1 d R U . . .
C C 0.3693(10) 0.6512(2) 0.5221(4) 0.0384(19) Uani 1 1 d . . . . .
HA H 0.395261 0.666237 0.481804 0.058 Uiso 1 1 calc R U . . .
HB H 0.440713 0.634069 0.537755 0.058 Uiso 1 1 calc R U . . .
HC H 0.350478 0.668112 0.561165 0.058 Uiso 1 1 calc R U . . .
C018 C 0.0651(7) 0.4092(2) 0.7382(5) 0.0380(19) Uani 1 1 d . . . . .
H01I H 0.013954 0.410717 0.692402 0.057 Uiso 1 1 calc R U . . .
H01J H 0.057281 0.383784 0.757945 0.057 Uiso 1 1 calc R U . . .
H01K H 0.157301 0.414546 0.731379 0.057 Uiso 1 1 calc R U . . .
C019 C 0.750000 0.7097(3) 1.000000 0.057(4) Uani 1 2 d S T P . .
H019 H 0.749999 0.682881 0.999999 0.068 Uiso 1 2 calc R U P . .
C01A C 0.0868(9) 0.4368(3) 0.8610(6) 0.054(2) Uani 1 1 d . . . . .
H01L H 0.179963 0.442294 0.857415 0.081 Uiso 1 1 calc R U . . .
H01M H 0.077253 0.412134 0.883369 0.081 Uiso 1 1 calc R U . . .
H01N H 0.048106 0.456363 0.889686 0.081 Uiso 1 1 calc R U . . .
N01B N 0.6769(10) 0.7421(3) 1.0016(6) 0.073(3) Uani 1 1 d . . . . .
C01C C 0.1092(16) 0.5508(4) 0.9204(7) 0.090(5) Uani 1 1 d . . . . .
H01C H 0.177266 0.538107 0.895294 0.135 Uiso 1 1 calc R U . . .
H01D H 0.031334 0.534678 0.919777 0.135 Uiso 1 1 calc R U . . .
H01E H 0.141670 0.555648 0.969572 0.135 Uiso 1 1 calc R U . . .
C01D C -0.0280(12) 0.6107(4) 0.9157(5) 0.069(4) Uani 1 1 d . . . . .
H01F H -0.034430 0.634885 0.890489 0.104 Uiso 1 1 calc R U . . .
H01G H -0.004141 0.615224 0.966156 0.104 Uiso 1 1 calc R U . . .
H01H H -0.112498 0.597659 0.910389 0.104 Uiso 1 1 calc R U . . .
S1 S 0.02592(11) 0.75333(3) 0.84452(6) 0.0046(2) Uani 1 1 d . . . . .
O1 O 0.0503(3) 0.71881(9) 0.79912(19) 0.0065(6) Uani 1 1 d . . . . .
O2 O -0.1181(4) 0.75774(10) 0.84817(19) 0.0090(7) Uani 1 1 d . . . . .
O3 O 0.0815(3) 0.78829(10) 0.81260(18) 0.0073(6) Uiso 1 1 d . . . . .
O4 O 0.0892(4) 0.74699(10) 0.91793(18) 0.0092(7) Uani 1 1 d . . . . .
N1 N -0.2979(4) 0.80704(12) 0.7678(2) 0.0091(8) Uani 1 1 d . . . . .
H1A H -0.261719 0.787024 0.792077 0.011 Uiso 1 1 calc R U . . .
H1B H -0.379490 0.800216 0.750418 0.011 Uiso 1 1 calc R U . . .
C4 C -0.3086(6) 0.84015(16) 0.8187(3) 0.0175(11) Uani 1 1 d . . . . .
H4A H -0.352545 0.861326 0.793514 0.026 Uiso 1 1 calc R U . . .
H4B H -0.220745 0.847962 0.836961 0.026 Uiso 1 1 calc R U . . .
H4C H -0.359349 0.832452 0.858313 0.026 Uiso 1 1 calc R U . . .
N2 N 0.250000 0.43318(17) 0.500000 0.0107(12) Uani 1 2 d S T P . .
H2D H 0.181389 0.448352 0.508660 0.013 Uiso 0.5 1 calc R U P . .
H2E H 0.318610 0.448353 0.491341 0.013 Uiso 0.5 1 calc R U P . .
C1 C 0.2140(7) 0.41053(18) 0.4348(4) 0.0246(13) Uani 1 1 d . . . . .
H1C H 0.200325 0.427497 0.393924 0.037 Uiso 1 1 calc R U . . .
H1D H 0.133232 0.396459 0.441076 0.037 Uiso 1 1 calc R U . . .
H1E H 0.284746 0.392789 0.426528 0.037 Uiso 1 1 calc R U . . .
C2 C -0.2166(6) 0.81627(19) 0.7070(3) 0.0209(12) Uiso 1 1 d . . . . .
H2A H -0.215515 0.794539 0.674923 0.031 Uiso 1 1 calc R U . . .
H2B H -0.126892 0.822145 0.725288 0.031 Uiso 1 1 calc R U . . .
H2C H -0.254205 0.838142 0.681133 0.031 Uiso 1 1 calc R U . . .

loop_
_atom_site_aniso_label
_atom_site_aniso_U_11
_atom_site_aniso_U_22
_atom_site_aniso_U_33
_atom_site_aniso_U_23
_atom_site_aniso_U_13
_atom_site_aniso_U_12
Dy01 0.00707(14) 0.00188(14) 0.00596(14) -0.00065(9) 0.00098(10) -0.00002(9)
Dy02 0.00764(18) 0.00705(19) 0.00409(18) 0.000 0.00040(14) 0.000
Dy03 0.00946(14) 0.00406(14) 0.00825(15) -0.00143(10) 0.00034(10) -0.00074(10)
S004 0.0078(5) 0.0043(5) 0.0034(5) 0.0011(4) -0.0016(4) -0.0016(4)
S006 0.0076(5) 0.0043(5) 0.0080(5) -0.0001(4) 0.0002(4) -0.0004(4)
S007 0.0139(5) 0.0022(5) 0.0091(5) -0.0022(4) 0.0004(4) -0.0007(4)
S008 0.0137(5) 0.0073(5) 0.0085(5) 0.0027(4) 0.0029(4) 0.0059(4)
S009 0.0123(6) 0.0134(6) 0.0152(6) -0.0049(5) 0.0018(5) -0.0014(5)
O00B 0.0058(16) 0.0166(19) 0.0134(17) 0.0035(15) -0.0014(13) -0.0009(14)
O00C 0.0075(16) 0.0111(17) 0.0102(17) 0.0006(13) -0.0025(13) -0.0010(13)
O00D 0.0137(17) 0.0060(16) 0.0066(16) -0.0001(13) 0.0015(13) -0.0012(13)
O00G 0.0155(18) 0.0159(18) 0.0055(16) 0.0020(14) -0.0003(13) -0.0073(15)
O00H 0.0073(16) 0.0077(16) 0.0146(18) -0.0026(14) 0.0035(13) 0.0032(13)
O00J 0.0141(18) 0.0156(19) 0.019(2) -0.0097(16) 0.0032(15) -0.0091(15)
O00L 0.0141(17) 0.0018(15) 0.0126(17) -0.0028(13) 0.0002(13) -0.0007(13)
O00N 0.0093(16) 0.0058(16) 0.0128(17) -0.0025(13) 0.0020(13) 0.0012(13)
O00O 0.0139(17) 0.0081(17) 0.0133(18) -0.0022(14) -0.0043(14) -0.0007(14)
O00P 0.0102(18) 0.027(2) 0.025(2) -0.0101(18) 0.0081(16) -0.0047(16)
O00R 0.0113(17) 0.0141(18) 0.0080(17) 0.0027(14) 0.0039(14) 0.0039(14)
O00S 0.0203(19) 0.0018(15) 0.0120(17) -0.0032(13) 0.0053(14) -0.0011(14)
O00T 0.0187(18) 0.0022(16) 0.0125(17) -0.0004(13) -0.0032(14) -0.0022(14)
O00V 0.019(2) 0.026(2) 0.0087(17) -0.0016(16) -0.0026(15) 0.0095(17)
O00W 0.031(2) 0.0099(19) 0.028(2) 0.0078(17) 0.0135(18) 0.0092(17)
O00X 0.021(2) 0.016(2) 0.036(3) -0.0172(19) -0.0004(18) 0.0008(17)
O00Z 0.037(3) 0.034(3) 0.023(2) 0.005(2) -0.001(2) -0.006(2)
C012 0.042(5) 0.022(4) 0.010(4) 0.000 -0.003(4) 0.000
N014 0.093(10) 0.021(5) 0.058(7) 0.000 -0.029(7) 0.000
N015 0.043(4) 0.074(6) 0.038(4) 0.032(4) 0.001(3) -0.025(4)
N016 0.042(5) 0.071(7) 0.211(15) -0.089(8) -0.056(7) 0.033(5)
C 0.070(6) 0.017(3) 0.029(4) 0.009(3) 0.008(4) -0.001(3)
C018 0.019(3) 0.040(4) 0.053(5) 0.027(4) -0.014(3) -0.014(3)
C019 0.142(15) 0.015(5) 0.013(5) 0.000 0.003(6) 0.000
C01A 0.042(5) 0.051(5) 0.072(7) -0.009(5) 0.028(5) -0.009(4)
N01B 0.057(6) 0.090(8) 0.073(7) 0.004(6) 0.010(5) 0.005(5)
C01C 0.121(12) 0.074(8) 0.065(7) 0.029(6) -0.060(8) -0.050(8)
C01D 0.070(7) 0.097(9) 0.041(5) -0.041(6) 0.005(5) -0.034(7)
S1 0.0051(5) 0.0049(5) 0.0038(5) 0.0001(4) 0.0006(4) 0.0005(4)
O1 0.0078(15) 0.0017(15) 0.0097(16) -0.0017(13) -0.0010(12) -0.0006(12)
O2 0.0065(16) 0.0094(16) 0.0113(16) -0.0012(14) 0.0023(13) 0.0011(13)
O4 0.0107(17) 0.0123(17) 0.0042(15) -0.0007(13) -0.0017(13) 0.0040(13)
N1 0.011(2) 0.007(2) 0.009(2) -0.0025(16) -0.0042(16) 0.0004(15)
C4 0.022(3) 0.011(2) 0.020(3) -0.007(2) 0.005(2) -0.004(2)
N2 0.010(3) 0.005(3) 0.018(3) 0.000 0.002(2) 0.000
C1 0.033(3) 0.016(3) 0.024(3) -0.006(2) 0.000(3) 0.003(3)

loop_
_atom_type_symbol
_atom_type_description
_atom_type_scat_dispersion_real
_atom_type_scat_dispersion_imag
_atom_type_scat_source
C C 0.0181 0.0091 'International Tables Vol C Tables 4.2.6.8 and 6.1.1.4'
H H 0.0000 0.0000 'International Tables Vol C Tables 4.2.6.8 and 6.1.1.4'
Dy Dy -9.8046 9.8477 'International Tables Vol C Tables 4.2.6.8 and 6.1.1.4'
N N 0.0311 0.0180 'International Tables Vol C Tables 4.2.6.8 and 6.1.1.4'
O O 0.0492 0.0322 'International Tables Vol C Tables 4.2.6.8 and 6.1.1.4'
S S 0.3331 0.5567 'International Tables Vol C Tables 4.2.6.8 and 6.1.1.4'

loop_
_geom_angle_atom_site_label_1
_geom_angle_atom_site_label_2
_geom_angle_atom_site_label_3
_geom_angle
_geom_angle_site_symmetry_1
_geom_angle_site_symmetry_3
_geom_angle_publ_flag
S004 Dy01 S008 166.33(3) 7_566 . ?
S007 Dy01 S004 97.26(3) . 7_566 ?
S007 Dy01 S008 86.64(3) . . ?
O00E Dy01 S004 96.51(9) . 7_566 ?
O00E Dy01 S004 28.86(8) 7_566 7_566 ?
O00E Dy01 S007 166.14(9) . . ?
O00E Dy01 S007 125.47(8) 7_566 . ?
O00E Dy01 S008 147.33(8) 7_566 . ?
O00E Dy01 S008 80.34(9) . . ?
O00E Dy01 O00E 68.07(13) . 7_566 ?
O00E Dy01 O00H 76.85(12) . . ?
O00E Dy01 O00H 129.05(11) 7_566 . ?
O00E Dy01 O00K 124.09(12) . 7_566 ?
O00E Dy01 O00L 146.74(12) . . ?
O00E Dy01 O00R 82.18(13) . . ?
O00E Dy01 O00S 148.95(12) . . ?
O00E Dy01 O1 77.73(12) . . ?
O00E Dy01 O3 76.47(12) . 7_566 ?
O00H Dy01 S004 137.52(8) . 7_566 ?
O00H Dy01 S007 93.97(8) . . ?
O00H Dy01 S008 28.83(8) . . ?
O00K Dy01 S004 27.61(9) 7_566 7_566 ?
O00K Dy01 S007 69.72(9) 7_566 . ?
O00K Dy01 S008 152.05(9) 7_566 . ?
O00K Dy01 O00E 56.34(11) 7_566 7_566 ?
O00K Dy01 O00H 135.03(12) 7_566 . ?
O00K Dy01 O00L 73.99(12) 7_566 . ?
O00K Dy01 O00R 151.25(12) 7_566 . ?
O00K Dy01 O00S 73.05(13) 7_566 . ?
O00L Dy01 S004 97.15(9) . 7_566 ?
O00L Dy01 S007 28.53(9) . . ?
O00L Dy01 S008 92.50(9) . . ?
O00L Dy01 O00E 118.42(11) . 7_566 ?
O00L Dy01 O00H 111.31(12) . . ?
O00L Dy01 O00R 77.33(12) . . ?
O00L Dy01 O00S 57.35(12) . . ?
O00R Dy01 S004 165.97(9) . 7_566 ?
O00R Dy01 S007 84.07(10) . . ?
O00R Dy01 S008 27.24(9) . . ?
O00R Dy01 O00E 144.88(12) . 7_566 ?
O00R Dy01 O00H 55.92(11) . . ?
O00R Dy01 O00S 89.84(13) . . ?
O00S Dy01 S004 98.05(9) . 7_566 ?
O00S Dy01 S007 28.88(9) . . ?
O00S Dy01 S008 79.05(9) . . ?
O00S Dy01 O00E 125.27(12) . 7_566 ?
O00S Dy01 O00H 73.88(12) . . ?
O1 Dy01 S004 68.78(9) . 7_566 ?
O1 Dy01 S007 108.92(8) . . ?
O1 Dy01 S008 97.56(9) . . ?
O1 Dy01 O00E 68.50(11) . 7_566 ?
O1 Dy01 O00H 68.81(11) . . ?
O1 Dy01 O00K 77.26(12) . 7_566 ?
O1 Dy01 O00L 135.53(12) . . ?
O1 Dy01 O00R 124.09(12) . . ?
O1 Dy01 O00S 82.24(12) . . ?
O3 Dy01 S004 80.57(9) 7_566 7_566 ?
O3 Dy01 S007 104.22(9) 7_566 . ?
O3 Dy01 S008 111.27(9) 7_566 . ?
O3 Dy01 O00E 70.07(11) 7_566 7_566 ?
O3 Dy01 O00H 135.46(12) 7_566 . ?
O3 Dy01 O00K 89.51(12) 7_566 7_566 ?
O3 Dy01 O00L 76.07(12) 7_566 . ?
O3 Dy01 O00R 85.56(12) 7_566 . ?
O3 Dy01 O00S 132.99(12) 7_566 . ?
O3 Dy01 O1 136.93(12) 7_566 . ?
S008 Dy02 S008 88.49(5) . 2_557 ?
O00G Dy02 S008 165.76(10) . 2_557 ?
O00G Dy02 S008 165.76(10) 2_557 . ?
O00G Dy02 S008 85.86(10) . . ?
O00G Dy02 S008 85.86(10) 2_557 2_557 ?
O00G Dy02 O00G 102.5(2) . 2_557 ?
O00G Dy02 O00H 137.53(13) 2_557 . ?
O00G Dy02 O00H 91.88(13) . . ?
O00G Dy02 O00H 91.89(13) 2_557 2_557 ?
O00G Dy02 O00H 137.53(13) . 2_557 ?
O00G Dy02 O00V 78.24(15) 2_557 2_557 ?
O00G Dy02 O00V 78.24(15) . . ?
O00G Dy02 O00V 164.68(13) . 2_557 ?
O00G Dy02 O00V 164.68(13) 2_557 . ?
O00G Dy02 O4 70.40(13) 2_557 . ?
O00G Dy02 O4 80.21(13) . . ?
O00G Dy02 O4 80.21(13) 2_557 2_557 ?
O00G Dy02 O4 70.41(13) . 2_557 ?
O00H Dy02 S008 89.52(9) 2_557 . ?
O00H Dy02 S008 29.18(8) . . ?
O00H Dy02 S008 29.18(9) 2_557 2_557 ?
O00H Dy02 S008 89.52(9) . 2_557 ?
O00H Dy02 O00H 104.06(17) . 2_557 ?
O00H Dy02 O00V 78.12(13) 2_557 . ?
O00H Dy02 O00V 78.12(13) . 2_557 ?
O00H Dy02 O00V 57.21(12) 2_557 2_557 ?
O00H Dy02 O00V 57.21(12) . . ?
O00V Dy02 S008 28.11(10) . . ?
O00V Dy02 S008 90.68(11) 2_557 . ?
O00V Dy02 S008 28.11(10) 2_557 2_557 ?
O00V Dy02 S008 90.67(11) . 2_557 ?
O00V Dy02 O00V 105.2(2) 2_557 . ?
O4 Dy02 S008 100.15(9) . . ?
O4 Dy02 S008 100.15(9) 2_557 2_557 ?
O4 Dy02 S008 113.70(10) . 2_557 ?
O4 Dy02 S008 113.70(10) 2_557 . ?
O4 Dy02 O00H 141.94(13) . 2_557 ?
O4 Dy02 O00H 73.09(12) 2_557 2_557 ?
O4 Dy02 O00H 141.94(12) 2_557 . ?
O4 Dy02 O00H 73.09(12) . . ?
O4 Dy02 O00V 124.38(12) 2_557 2_557 ?
O4 Dy02 O00V 124.38(12) . . ?
O4 Dy02 O00V 85.73(13) 2_557 . ?
O4 Dy02 O00V 85.73(13) . 2_557 ?
O4 Dy02 O4 132.40(18) . 2_557 ?
S006 Dy03 S007 95.87(3) 2_556 . ?
O00C Dy03 S006 102.16(9) 5_566 2_556 ?
O00C Dy03 S007 159.63(9) 5_566 . ?
O00C Dy03 O00M 129.71(12) 5_566 2_556 ?
O00C Dy03 O00N 75.38(12) 5_566 2_556 ?
O00C Dy03 O00O 136.31(12) 5_566 . ?
O00C Dy03 O00T 153.12(12) 5_566 . ?
O00D Dy03 S006 77.06(9) . 2_556 ?
O00D Dy03 S007 99.90(9) . . ?
O00D Dy03 O00C 75.35(12) . 5_566 ?
O00D Dy03 O00M 80.78(12) . 2_556 ?
O00D Dy03 O00N 79.29(12) . 2_556 ?
O00D Dy03 O00O 73.56(12) . . ?
O00D Dy03 O00T 128.23(12) . . ?
O00J Dy03 S006 90.34(10) 6_665 2_556 ?
O00J Dy03 S007 109.82(11) 6_665 . ?
O00J Dy03 O00C 79.73(14) 6_665 5_566 ?
O00J Dy03 O00D 148.80(14) 6_665 . ?
O00J Dy03 O00M 101.66(14) 6_665 2_556 ?
O00J Dy03 O00N 76.48(13) 6_665 2_556 ?
O00J Dy03 O00O 137.34(14) 6_665 . ?
O00J Dy03 O00T 81.03(14) 6_665 . ?
O00M Dy03 S006 28.58(9) 2_556 2_556 ?
O00M Dy03 S007 67.38(9) 2_556 . ?
O00M Dy03 O00N 56.90(12) 2_556 2_556 ?
O00M Dy03 O00T 72.70(12) 2_556 . ?
O00N Dy03 S006 28.40(8) 2_556 2_556 ?
O00N Dy03 S007 123.75(9) 2_556 . ?
O00N Dy03 O00T 117.80(13) 2_556 . ?
O00O Dy03 S006 99.93(10) . 2_556 ?
O00O Dy03 S007 28.42(9) . . ?
O00O Dy03 O00M 73.81(13) . 2_556 ?
O00O Dy03 O00N 126.63(12) . 2_556 ?
O00O Dy03 O00T 56.82(12) . . ?
O00P Dy03 S006 170.04(12) . 2_556 ?
O00P Dy03 S007 87.42(11) . . ?
O00P Dy03 O00C 76.41(14) . 5_566 ?
O00P Dy03 O00D 111.69(15) . . ?
O00P Dy03 O00J 79.71(16) . 6_665 ?
O00P Dy03 O00M 153.85(14) . 2_556 ?
O00P Dy03 O00N 145.73(14) . 2_556 ?
O00P Dy03 O00O 87.44(15) . . ?
O00P Dy03 O00T 81.84(14) . . ?
O00T Dy03 S006 96.53(9) . 2_556 ?
O00T Dy03 S007 28.79(9) . . ?
O00B S004 Dy01 123.00(16) . 7_566 ?
O00B S004 O00E 112.1(2) . . ?
O00B S004 O00G 110.6(2) . . ?
O00B S004 O00K 112.1(2) . . ?
O00E S004 Dy01 56.56(13) . 7_566 ?
O00G S004 Dy01 126.17(17) . 7_566 ?
O00G S004 O00E 108.8(2) . . ?
O00G S004 O00K 109.0(2) . . ?
O00K S004 Dy01 47.75(14) . 7_566 ?
O00K S004 O00E 104.0(2) . . ?
O00C S006 Dy03 129.88(16) . 2_556 ?
O00C S006 O00D 108.1(2) . . ?
O00C S006 O00M 111.4(2) . . ?
O00D S006 Dy03 122.01(15) . 2_556 ?
O00D S006 O00M 109.2(2) . . ?
O00M S006 Dy03 52.26(14) . 2_556 ?
O00N S006 Dy03 52.85(15) . 2_556 ?
O00N S006 O00C 110.7(2) . . ?
O00N S006 O00D 112.6(2) . . ?
O00N S006 O00M 104.9(2) . . ?
Dy01 S007 Dy03 169.60(5) . . ?
O00L S007 Dy01 50.89(14) . . ?
O00L S007 Dy03 119.41(15) . . ?
O00L S007 O00S 103.8(2) . . ?
O00L S007 O00T 112.3(2) . . ?
O00O S007 Dy01 125.05(16) . . ?
O00O S007 Dy03 51.69(15) . . ?
O00O S007 O00L 111.8(2) . . ?
O00O S007 O00S 113.2(2) . . ?
O00O S007 O00T 104.6(2) . . ?
O00S S007 Dy01 53.10(15) . . ?
O00S S007 Dy03 136.74(16) . . ?
O00S S007 O00T 111.3(2) . . ?
O00T S007 Dy01 130.32(15) . . ?
O00T S007 Dy03 53.86(14) . . ?
Dy02 S008 Dy01 95.46(3) . . ?
O00H S008 Dy01 56.81(14) . . ?
O00H S008 Dy02 52.32(14) . . ?
O00R S008 Dy01 48.58(15) . . ?
O00R S008 Dy02 126.01(16) . . ?
O00R S008 O00H 105.0(2) . . ?
O00V S008 Dy01 127.41(18) . . ?
O00V S008 Dy02 52.23(16) . . ?
O00V S008 O00H 104.4(2) . . ?
O00V S008 O00R 113.2(2) . . ?
O00W S008 Dy01 120.1(2) . . ?
O00W S008 Dy02 123.03(18) . . ?
O00W S008 O00H 110.7(2) . . ?
O00W S008 O00R 110.6(2) . . ?
O00W S008 O00V 112.5(3) . . ?
O00P S009 O00J 107.1(2) . . ?
O00X S009 O00J 110.7(3) . . ?
O00X S009 O00P 109.6(3) . . ?
O00X S009 O00Z 111.0(3) . . ?
O00Z S009 O00J 108.4(3) . . ?
O00Z S009 O00P 110.0(3) . . ?
S006 O00C Dy03 131.5(2) . 5_566 ?
S006 O00D Dy03 140.4(2) . . ?
Dy01 O00E Dy01 111.94(13) . 7_566 ?
S004 O00E Dy01 151.6(2) . . ?
S004 O00E Dy01 94.58(16) . 7_566 ?
S004 O00G Dy02 138.6(2) . . ?
Dy02 O00H Dy01 128.95(15) . . ?
S008 O00H Dy01 94.36(17) . . ?
S008 O00H Dy02 98.49(18) . . ?
S009 O00J Dy03 144.0(3) . 6_565 ?
S004 O00K Dy01 104.65(18) . 7_566 ?
S007 O00L Dy01 100.58(18) . . ?
S006 O00M Dy03 99.16(18) . 2_556 ?
S006 O00N Dy03 98.75(18) . 2_556 ?
S007 O00O Dy03 99.88(18) . . ?
S009 O00P Dy03 157.9(3) . . ?
S008 O00R Dy01 104.18(19) . . ?
S007 O00S Dy01 98.02(18) . . ?
S007 O00T Dy03 97.35(18) . . ?
S008 O00V Dy02 99.7(2) . . ?
H01Q C012 H01R 115.3 . . ?
N01B C012 H01Q 118.1 2_657 . ?
N01B C012 H01Q 118.1 . . ?
N01B C012 H01R 118.1 2_657 . ?
N01B C012 H01R 118.1 . . ?
N01B C012 N01B 57.0(8) . 2_657 ?
H01O N014 H01P 107.4 . . ?
C N014 H01O 108.3 2_556 . ?
C N014 H01O 108.3 . . ?
C N014 H01P 108.3 . . ?
C N014 H01P 108.3 2_556 . ?
C N014 C 115.7(9) 2_556 . ?
H01A N015 H01B 107.2 . . ?
C01C N015 H01A 107.8 . . ?
C01C N015 H01B 107.8 . . ?
C01C N015 C01D 117.9(10) . . ?
C01D N015 H01A 107.8 . . ?
C01D N015 H01B 107.8 . . ?
C018 N016 H016 111.7 . . ?
C018 N016 C01A 115.2(8) . . ?
C01A N016 H016 111.8 . . ?
N014 C HA 109.5 . . ?
N014 C HB 109.5 . . ?
N014 C HC 109.5 . . ?
HA C HB 109.5 . . ?
HA C HC 109.5 . . ?
HB C HC 109.5 . . ?
N016 C018 H01I 109.5 . . ?
N016 C018 H01J 109.5 . . ?
N016 C018 H01K 109.5 . . ?
H01I C018 H01J 109.5 . . ?
H01I C018 H01K 109.5 . . ?
H01J C018 H01K 109.5 . . ?
N01B C019 H019 146.8 . . ?
N01B C019 H019 146.8 2_657 . ?
N01B C019 N01B 66.4(11) 2_657 . ?
N016 C01A H01L 109.5 . . ?
N016 C01A H01M 109.5 . . ?
N016 C01A H01N 109.5 . . ?
H01L C01A H01M 109.5 . . ?
H01L C01A H01N 109.5 . . ?
H01M C01A H01N 109.5 . . ?
C019 N01B C012 118.3(8) . . ?
C019 N01B N01B 56.8(5) . 2_657 ?
N01B N01B C012 61.5(4) 2_657 . ?
N015 C01C H01C 109.5 . . ?
N015 C01C H01D 109.5 . . ?
N015 C01C H01E 109.5 . . ?
H01C C01C H01D 109.5 . . ?
H01C C01C H01E 109.5 . . ?
H01D C01C H01E 109.5 . . ?
N015 C01D H01F 109.5 . . ?
N015 C01D H01G 109.5 . . ?
N015 C01D H01H 109.5 . . ?
H01F C01D H01G 109.5 . . ?
H01F C01D H01H 109.5 . . ?
H01G C01D H01H 109.5 . . ?
O2 S1 O1 108.2(2) . . ?
O2 S1 O3 109.7(2) . . ?
O2 S1 O4 109.6(2) . . ?
O3 S1 O1 110.6(2) . . ?
O4 S1 O1 108.8(2) . . ?
O4 S1 O3 110.0(2) . . ?
S1 O1 Dy01 132.6(2) . . ?
S1 O3 Dy01 141.3(2) . 7_566 ?
S1 O4 Dy02 153.1(2) . . ?
H1A N1 H1B 107.8 . . ?
C4 N1 H1A 109.1 . . ?
C4 N1 H1B 109.1 . . ?
C2 N1 H1A 109.1 . . ?
C2 N1 H1B 109.1 . . ?
C2 N1 C4 112.6(4) . . ?
N1 C4 H4A 109.5 . . ?
N1 C4 H4B 109.5 . . ?
N1 C4 H4C 109.5 . . ?
H4A C4 H4B 109.5 . . ?
H4A C4 H4C 109.5 . . ?
H4B C4 H4C 109.5 . . ?
H2D N2 H2E 107.5 . . ?
C1 N2 H2D 108.5 . . ?
C1 N2 H2D 108.5 2_556 . ?
C1 N2 H2E 108.5 2_556 . ?
C1 N2 H2E 108.5 . . ?
C1 N2 C1 115.1(7) . 2_556 ?
N2 C1 H1C 109.5 . . ?
N2 C1 H1D 109.5 . . ?
N2 C1 H1E 109.5 . . ?
H1C C1 H1D 109.5 . . ?
H1C C1 H1E 109.5 . . ?
H1D C1 H1E 109.5 . . ?
N1 C2 H2A 109.5 . . ?
N1 C2 H2B 109.5 . . ?
N1 C2 H2C 109.5 . . ?
H2A C2 H2B 109.5 . . ?
H2A C2 H2C 109.5 . . ?
H2B C2 H2C 109.5 . . ?

loop_
_geom_bond_atom_site_label_1
_geom_bond_atom_site_label_2
_geom_bond_distance
_geom_bond_site_symmetry_2
_geom_bond_publ_flag
Dy01 S004 3.0951(11) 7_566 ?
Dy01 S007 3.0443(11) . ?
Dy01 S008 3.1306(12) . ?
Dy01 O00E 2.290(3) . ?
Dy01 O00E 2.591(3) 7_566 ?
Dy01 O00H 2.628(4) . ?
Dy01 O00K 2.368(4) 7_566 ?
Dy01 O00L 2.403(3) . ?
Dy01 O00R 2.421(4) . ?
Dy01 O00S 2.458(4) . ?
Dy01 O1 2.358(3) . ?
Dy01 O3 2.337(4) 7_566 ?
Dy02 S008 3.0706(12) . ?
Dy02 S008 3.0707(12) 2_557 ?
Dy02 O00G 2.280(4) . ?
Dy02 O00G 2.280(4) 2_557 ?
Dy02 O00H 2.457(4) 2_557 ?
Dy02 O00H 2.457(4) . ?
Dy02 O00V 2.462(4) . ?
Dy02 O00V 2.462(4) 2_557 ?
Dy02 O4 2.334(4) 2_557 ?
Dy02 O4 2.334(3) . ?
Dy03 S006 3.0541(12) 2_556 ?
Dy03 S007 3.0603(11) . ?
Dy03 O00C 2.410(4) 5_566 ?
Dy03 O00D 2.361(3) . ?
Dy03 O00J 2.272(4) 6_665 ?
Dy03 O00M 2.446(4) 2_556 ?
Dy03 O00N 2.463(4) 2_556 ?
Dy03 O00O 2.438(4) . ?
Dy03 O00P 2.253(4) . ?
Dy03 O00T 2.492(4) . ?
S004 O00B 1.439(4) . ?
S004 O00E 1.498(4) . ?
S004 O00G 1.467(4) . ?
S004 O00K 1.482(4) . ?
S006 O00C 1.478(4) . ?
S006 O00D 1.479(4) . ?
S006 O00M 1.480(4) . ?
S006 O00N 1.470(4) . ?
S007 O00L 1.479(4) . ?
S007 O00O 1.479(4) . ?
S007 O00S 1.485(4) . ?
S007 O00T 1.486(4) . ?
S008 O00H 1.514(4) . ?
S008 O00R 1.478(4) . ?
S008 O00V 1.468(4) . ?
S008 O00W 1.451(4) . ?
S009 O00J 1.479(4) . ?
S009 O00P 1.475(4) . ?
S009 O00X 1.443(4) . ?
S009 O00Z 1.449(5) . ?
C012 H01Q 0.9700 . ?
C012 H01R 0.9700 . ?
C012 N01B 1.542(14) . ?
C012 N01B 1.542(13) 2_657 ?
N014 H01O 0.8900 . ?
N014 H01P 0.8900 . ?
N014 C 1.461(10) 2_556 ?
N014 C 1.461(10) . ?
N015 H01A 0.8900 . ?
N015 H01B 0.8900 . ?
N015 C01C 1.433(14) . ?
N015 C01D 1.472(15) . ?
N016 H016 0.8600 . ?
N016 C018 1.409(13) . ?
N016 C01A 1.506(16) . ?
C HA 0.9600 . ?
C HB 0.9600 . ?
C HC 0.9600 . ?
C018 H01I 0.9600 . ?
C018 H01J 0.9600 . ?
C018 H01K 0.9600 . ?
C019 H019 0.9300 . ?
C019 N01B 1.345(14) 2_657 ?
C019 N01B 1.345(14) . ?
C01A H01L 0.9600 . ?
C01A H01M 0.9600 . ?
C01A H01N 0.9600 . ?
N01B N01B 1.47(2) 2_657 ?
C01C H01C 0.9600 . ?
C01C H01D 0.9600 . ?
C01C H01E 0.9600 . ?
C01D H01F 0.9600 . ?
C01D H01G 0.9600 . ?
C01D H01H 0.9600 . ?
S1 O1 1.493(3) . ?
S1 O2 1.459(4) . ?
S1 O3 1.476(4) . ?
S1 O4 1.474(4) . ?
N1 H1A 0.8900 . ?
N1 H1B 0.8900 . ?
N1 C4 1.494(7) . ?
N1 C2 1.472(8) . ?
C4 H4A 0.9600 . ?
C4 H4B 0.9600 . ?
C4 H4C 0.9600 . ?
N2 H2D 0.8900 . ?
N2 H2E 0.8900 . ?
N2 C1 1.464(7) . ?
N2 C1 1.464(7) 2_556 ?
C1 H1C 0.9600 . ?
C1 H1D 0.9600 . ?
C1 H1E 0.9600 . ?
C2 H2A 0.9600 . ?
C2 H2B 0.9600 . ?
C2 H2C 0.9600 . ?

loop_
_geom_torsion_atom_site_label_1
_geom_torsion_atom_site_label_2
_geom_torsion_atom_site_label_3
_geom_torsion_atom_site_label_4
_geom_torsion
_geom_torsion_site_symmetry_1
_geom_torsion_site_symmetry_2
_geom_torsion_site_symmetry_3
_geom_torsion_site_symmetry_4
_geom_torsion_publ_flag
Dy01 S004 O00E Dy01 159.7(5) 7_566 . . . ?
Dy01 S004 O00G Dy02 79.2(4) 7_566 . . . ?
Dy01 S007 O00O Dy03 167.67(6) . . . . ?
Dy01 S007 O00T Dy03 -167.86(7) . . . . ?
Dy01 S008 O00H Dy02 -130.45(18) . . . . ?
Dy01 S008 O00V Dy02 63.8(2) . . . . ?
Dy02 S008 O00H Dy01 130.45(18) . . . . ?
Dy02 S008 O00R Dy01 -61.0(2) . . . . ?
Dy03 S006 O00C Dy03 57.3(3) 2_556 . . 5_566 ?
Dy03 S006 O00D Dy03 -66.3(4) 2_556 . . . ?
Dy03 S007 O00L Dy01 175.42(6) . . . . ?
Dy03 S007 O00S Dy01 -175.46(9) . . . . ?
O00B S004 O00E Dy01 43.8(5) . . . . ?
O00B S004 O00E Dy01 -115.87(19) . . . 7_566 ?
O00B S004 O00G Dy02 -106.1(4) . . . . ?
O00B S004 O00K Dy01 115.2(2) . . . 7_566 ?
O00C S006 O00D Dy03 115.5(3) . . . . ?
O00C S006 O00M Dy03 -124.59(19) . . . 2_556 ?
O00C S006 O00N Dy03 125.02(19) . . . 2_556 ?
O00D S006 O00C Dy03 -124.7(3) . . . 5_566 ?
O00D S006 O00M Dy03 116.11(19) . . . 2_556 ?
O00D S006 O00N Dy03 -113.90(19) . . . 2_556 ?
O00E S004 O00G Dy02 17.4(4) . . . . ?
O00E S004 O00K Dy01 -6.1(2) . . . 7_566 ?
O00G S004 O00E Dy01 121.51(19) . . . 7_566 ?
O00G S004 O00E Dy01 -78.8(5) . . . . ?
O00G S004 O00K Dy01 -122.0(2) . . . 7_566 ?
O00H S008 O00R Dy01 -7.0(2) . . . . ?
O00H S008 O00V Dy02 4.9(2) . . . . ?
O00J S009 O00P Dy03 111.2(7) . . . . ?
O00K S004 O00E Dy01 5.4(2) . . . 7_566 ?
O00K S004 O00E Dy01 165.1(4) . . . . ?
O00K S004 O00G Dy02 130.3(3) . . . . ?
O00L S007 O00O Dy03 111.0(2) . . . . ?
O00L S007 O00S Dy01 4.1(2) . . . . ?
O00L S007 O00T Dy03 -110.99(19) . . . . ?
O00M S006 O00C Dy03 115.3(3) . . . 5_566 ?
O00M S006 O00D Dy03 -123.2(3) . . . . ?
O00M S006 O00N Dy03 4.8(2) . . . 2_556 ?
O00N S006 O00C Dy03 -1.0(3) . . . 5_566 ?
O00N S006 O00D Dy03 -7.1(4) . . . . ?
O00N S006 O00M Dy03 -4.8(2) . . . 2_556 ?
O00O S007 O00L Dy01 118.17(19) . . . . ?
O00O S007 O00S Dy01 -117.3(2) . . . . ?
O00O S007 O00T Dy03 10.4(2) . . . . ?
O00P S009 O00J Dy03 38.8(5) . . . 6_565 ?
O00R S008 O00H Dy01 6.3(2) . . . . ?
O00R S008 O00H Dy02 -124.19(19) . . . . ?
O00R S008 O00V Dy02 118.5(2) . . . . ?
O00S S007 O00L Dy01 -4.3(2) . . . . ?
O00S S007 O00O Dy03 -132.13(19) . . . . ?
O00S S007 O00T Dy03 133.08(19) . . . . ?
O00T S007 O00L Dy01 -124.63(19) . . . . ?
O00T S007 O00O Dy03 -10.7(2) . . . . ?
O00T S007 O00S Dy01 125.13(19) . . . . ?
O00V S008 O00H Dy01 125.6(2) . . . . ?
O00V S008 O00H Dy02 -4.9(2) . . . . ?
O00V S008 O00R Dy01 -120.2(2) . . . . ?
O00W S008 O00H Dy01 -113.2(2) . . . . ?
O00W S008 O00H Dy02 116.4(2) . . . . ?
O00W S008 O00R Dy01 112.5(2) . . . . ?
O00W S008 O00V Dy02 -115.2(2) . . . . ?
O00X S009 O00J Dy03 158.2(4) . . . 6_565 ?
O00X S009 O00P Dy03 -8.9(8) . . . . ?
O00Z S009 O00J Dy03 -79.8(5) . . . 6_565 ?
O00Z S009 O00P Dy03 -131.2(7) . . . . ?
N01B C012 N01B C019 -0.002(0) 2_657 . . . ?
N01B C019 N01B C012 0.002(0) 2_657 . . . ?
O1 S1 O3 Dy01 -29.8(4) . . . 7_566 ?
O1 S1 O4 Dy02 28.0(6) . . . . ?
O2 S1 O1 Dy01 175.6(2) . . . . ?
O2 S1 O3 Dy01 -149.1(3) . . . 7_566 ?
O2 S1 O4 Dy02 146.1(5) . . . . ?
O3 S1 O1 Dy01 55.5(3) . . . . ?
O3 S1 O4 Dy02 -93.3(5) . . . . ?
O4 S1 O1 Dy01 -65.4(3) . . . . ?
O4 S1 O3 Dy01 90.3(3) . . . 7_566 ?
